data_4501340
loop_
_publ_author_name
'Yang, Yan'
'Du, Peng'
'Ma, Jian-Fang'
'Kan, Wei-Qiu'
'Liu, Bo'
'Yang, Jin'

_publ_section_title
;
 A Series of Metal--Organic Frameworks Based on Different Salicylic
 Derivatives and 1,1&#x2032;-(1,4-Butanediyl)bis(imidazole) Ligand:
 Syntheses, Structures, and Luminescent Properties
;
_journal_issue 12
_journal_name_full 'Crystal Growth &amp; Design'
_journal_page_first 5540
_journal_paper_doi 10.1021/cg201118x
_journal_volume 11
_journal_year 2011
_chemical_formula_moiety 'C17 H18 N4 O6 S Zn, 0.5H2O'
_chemical_formula_sum 'C17 H19 N4 O6.5 S Zn'
_chemical_formula_weight 480.79
_chemical_name_systematic
;
 ?
;
_space_group_IT_number 29
_symmetry_cell_setting orthorhombic
_symmetry_space_group_name_Hall 'P 2c -2ac'
_symmetry_space_group_name_H-M 'P c a 21'
_atom_sites_solution_hydrogens geom
_atom_sites_solution_primary direct
_atom_sites_solution_secondary difmap
_audit_creation_method SHELXL-97
_cell_angle_alpha 90.00
_cell_angle_beta 90.00
_cell_angle_gamma 90.00
_cell_formula_units_Z 4
_cell_length_a 14.9735(6)
_cell_length_b 9.3372(3)
_cell_length_c 14.3187(6)
_cell_measurement_reflns_used 4396
_cell_measurement_temperature 293(2)
_cell_measurement_theta_max 29.0620
_cell_measurement_theta_min 2.9331
_cell_volume 2001.91(13)
_computing_cell_refinement CrysAlis
_computing_data_collection 'CrysAlis (Oxford Diffraction, 2006)'
_computing_data_reduction CrysAlis
_computing_structure_refinement 'SHELXL-97 (Sheldrick, 2008)'
_computing_structure_solution 'SHELXS-97 (Sheldrick, 1997)'
_diffrn_ambient_temperature 293(2)
_diffrn_detector_area_resol_mean 10.2375
_diffrn_measured_fraction_theta_full 0.996
_diffrn_measured_fraction_theta_max 0.996
_diffrn_measurement_device_type 'Oxford Diffraction Gemini R Ultra'
_diffrn_measurement_method '\w scan'
_diffrn_radiation_monochromator graphite
_diffrn_radiation_source 'fine-focus sealed tube'
_diffrn_radiation_type MoK\a
_diffrn_radiation_wavelength 0.71073
_diffrn_reflns_av_R_equivalents 0.0234
_diffrn_reflns_av_sigmaI/netI 0.0284
_diffrn_reflns_limit_h_max 17
_diffrn_reflns_limit_h_min -17
_diffrn_reflns_limit_k_max 6
_diffrn_reflns_limit_k_min -11
_diffrn_reflns_limit_l_max 16
_diffrn_reflns_limit_l_min -12
_diffrn_reflns_number 7336
_diffrn_reflns_theta_full 25.00
_diffrn_reflns_theta_max 25.02
_diffrn_reflns_theta_min 2.94
_exptl_absorpt_coefficient_mu 1.376
_exptl_absorpt_correction_T_max 1.00000
_exptl_absorpt_correction_T_min 0.72097
_exptl_absorpt_correction_type multi-scan
_exptl_absorpt_process_details
;
CrysAlis (Oxford Diffraction, 2006)
;
_exptl_crystal_colour colorless
_exptl_crystal_density_diffrn 1.595
_exptl_crystal_density_method 'not measured'
_exptl_crystal_description block
_exptl_crystal_F_000 988
_exptl_crystal_size_max 0.28
_exptl_crystal_size_mid 0.28
_exptl_crystal_size_min 0.22
_refine_diff_density_max 0.434
_refine_diff_density_min -0.512
_refine_diff_density_rms 0.055
_refine_ls_abs_structure_details 'Flack H D (1983), Acta Cryst. A39, 876-881'
_refine_ls_abs_structure_Flack 0.40(4)
_refine_ls_extinction_method none
_refine_ls_goodness_of_fit_ref 1.075
_refine_ls_hydrogen_treatment constr
_refine_ls_matrix_type full
_refine_ls_number_parameters 298
_refine_ls_number_reflns 3000
_refine_ls_number_restraints 31
_refine_ls_restrained_S_all 1.115
_refine_ls_R_factor_all 0.0356
_refine_ls_R_factor_gt 0.0301
_refine_ls_shift/su_max 0.007
_refine_ls_shift/su_mean 0.001
_refine_ls_structure_factor_coef Fsqd
_refine_ls_weighting_details 'calc w=1/[\s^2^(Fo^2^)+(0.0359P)^2^+1.3789P] where P=(Fo^2^+2Fc^2^)/3'
_refine_ls_weighting_scheme calc
_refine_ls_wR_factor_gt 0.0751
_refine_ls_wR_factor_ref 0.0796
_reflns_number_gt 2655
_reflns_number_total 3000
_reflns_threshold_expression >2\s(I)
_cod_data_source_file cg201118x_si_002.cif
_cod_data_source_block Compound-13
_cod_original_sg_symbol_Hall 'P 2c -2ac  '
_cod_original_sg_symbol_H-M 'P c a 21 '
_cod_original_formula_sum 'C17 H19 N4 O6.50 S Zn'
_cod_database_code 4501340

loop_
_symmetry_equiv_pos_as_xyz
'x, y, z'
'-x, -y, z+1/2'
'-x+1/2, y, z+1/2'
'x+1/2, -y, z'

loop_
_atom_site_label
_atom_site_type_symbol
_atom_site_fract_x
_atom_site_fract_y
_atom_site_fract_z
_atom_site_U_iso_or_equiv
_atom_site_adp_type
_atom_site_occupancy
_atom_site_symmetry_multiplicity
_atom_site_calc_flag
_atom_site_refinement_flags
Zn1 Zn 0.411304(19) 0.11072(3) 0.14332(13) 0.02625(13) Uani 1 1 d .
C1 C 0.4790(6) -0.0998(9) 0.0089(5) 0.0279(18) Uani 1 1 d .
H1 H 0.5298 -0.1131 0.0452 0.033 Uiso 1 1 calc R
C2 C 0.3763(8) -0.1328(13) -0.0961(6) 0.050(3) Uani 1 1 d .
H2 H 0.3426 -0.1706 -0.1448 0.060 Uiso 1 1 calc R
C3 C 0.3512(6) -0.0230(10) -0.0386(6) 0.041(2) Uani 1 1 d .
H3 H 0.2988 0.0301 -0.0427 0.049 Uiso 1 1 calc R
C4 C 0.5121(6) -0.2971(11) -0.1068(6) 0.045(3) Uani 1 1 d .
H4A H 0.5723 -0.2902 -0.0820 0.054 Uiso 1 1 calc R
H4B H 0.5160 -0.2883 -0.1742 0.054 Uiso 1 1 calc R
C5 C 0.4749(7) -0.4424(11) -0.0832(7) 0.049(3) Uani 1 1 d .
H5A H 0.4136 -0.4479 -0.1048 0.059 Uiso 1 1 calc R
H5B H 0.4746 -0.4541 -0.0159 0.059 Uiso 1 1 calc R
C6 C 0.5282(6) -0.5638(11) -0.1267(7) 0.048(3) Uani 1 1 d .
H6A H 0.5306 -0.5503 -0.1938 0.057 Uiso 1 1 calc R
H6B H 0.5889 -0.5609 -0.1031 0.057 Uiso 1 1 calc R
C7 C 0.4884(7) -0.7068(10) -0.1058(6) 0.048(3) Uani 1 1 d .
H7A H 0.4857 -0.7207 -0.0387 0.057 Uiso 1 1 calc R
H7B H 0.4279 -0.7107 -0.1300 0.057 Uiso 1 1 calc R
C8 C 0.5189(7) -0.8985(10) -0.2181(6) 0.039(2) Uani 1 1 d .
H8 H 0.4645 -0.8906 -0.2491 0.046 Uiso 1 1 calc R
C9 C 0.6477(6) -0.9727(11) -0.1726(6) 0.043(2) Uani 1 1 d .
H9 H 0.7009 -1.0237 -0.1685 0.051 Uiso 1 1 calc R
C10 C 0.6229(8) -0.8702(12) -0.1132(7) 0.047(3) Uani 1 1 d .
H10 H 0.6530 -0.8385 -0.0604 0.056 Uiso 1 1 calc R
C11 C 0.65399(18) 0.3093(3) 0.1447(7) 0.0275(6) Uani 1 1 d .
C12 C 0.73792(19) 0.2413(3) 0.1433(8) 0.0351(7) Uani 1 1 d .
C13 C 0.8155(2) 0.3227(3) 0.1458(9) 0.0472(10) Uani 1 1 d .
H13 H 0.8707 0.2773 0.1487 0.057 Uiso 1 1 calc R
C14 C 0.81135(19) 0.4696(3) 0.1438(10) 0.0425(8) Uani 1 1 d .
H14 H 0.8637 0.5232 0.1429 0.051 Uiso 1 1 calc R
C15 C 0.72896(18) 0.5379(3) 0.1433(8) 0.0357(7) Uani 1 1 d .
C16 C 0.65079(18) 0.4584(3) 0.1457(8) 0.0308(7) Uani 1 1 d .
H16 H 0.5959 0.5048 0.1480 0.037 Uiso 1 1 calc R
C17 C 0.57154(18) 0.2229(3) 0.1438(8) 0.0284(6) Uani 1 1 d .
N1 N 0.4171(4) -0.0059(9) 0.0258(5) 0.0322(17) Uani 1 1 d .
N2 N 0.4587(5) -0.1770(9) -0.0702(4) 0.0357(17) Uani 1 1 d .
N3 N 0.5418(5) -0.8211(8) -0.1481(5) 0.0364(17) Uani 1 1 d .
N4 N 0.5834(4) -0.9930(8) -0.2413(5) 0.0287(16) Uani 1 1 d .
O1 O 0.49522(12) 0.2834(2) 0.1432(6) 0.0349(5) Uani 1 1 d .
O2 O 0.57771(13) 0.0888(2) 0.1447(8) 0.0383(5) Uani 1 1 d .
O3 O 0.74627(15) 0.0983(2) 0.1452(8) 0.0503(7) Uani 1 1 d .
H3A H 0.6966 0.0614 0.1436 0.075 Uiso 1 1 calc R
O4 O 0.8018(7) 0.7799(12) 0.1135(10) 0.041(3) Uani 0.50 1 d P
O4' O 0.8028(9) 0.7756(15) 0.1792(10) 0.047(3) Uani 0.50 1 d P
O5 O 0.7010(7) 0.7727(9) 0.2463(6) 0.068(3) Uani 0.50 1 d PU
O5' O 0.7438(6) 0.7518(10) 0.0230(6) 0.068(2) Uani 0.50 1 d PU
O6 O 0.6490(7) 0.7668(11) 0.0888(6) 0.059(2) Uani 0.50 1 d PU
O6' O 0.6398(5) 0.7704(8) 0.1581(7) 0.0394(19) Uani 0.50 1 d PU
O1W O 0.748(3) 0.5749(13) -0.113(2) 0.163(4) Uani 0.50 1 d PU
S1 S 0.72247(6) 0.72645(9) 0.1429(4) 0.0653(3) Uani 1 1 d .

loop_
_atom_site_aniso_label
_atom_site_aniso_U_11
_atom_site_aniso_U_22
_atom_site_aniso_U_33
_atom_site_aniso_U_23
_atom_site_aniso_U_13
_atom_site_aniso_U_12
Zn1 0.02476(19) 0.01821(18) 0.0358(2) 0.0006(6) 0.0006(6) -0.00019(12)
C1 0.026(4) 0.027(4) 0.031(4) -0.005(3) -0.002(4) -0.007(3)
C2 0.051(7) 0.055(7) 0.044(5) -0.023(5) -0.022(5) 0.003(5)
C3 0.038(5) 0.035(6) 0.050(5) -0.007(4) -0.005(4) 0.002(4)
C4 0.049(6) 0.041(7) 0.046(5) -0.013(4) 0.007(4) 0.015(5)
C5 0.075(7) 0.025(5) 0.048(5) -0.001(4) 0.004(5) 0.008(4)
C6 0.049(5) 0.035(6) 0.059(5) -0.017(4) 0.024(5) -0.001(4)
C7 0.062(7) 0.023(6) 0.058(6) -0.005(4) 0.015(5) -0.002(4)
C8 0.039(5) 0.026(5) 0.051(6) -0.001(4) -0.001(5) 0.009(4)
C9 0.034(5) 0.047(6) 0.047(5) -0.010(4) -0.019(4) 0.011(4)
C10 0.048(6) 0.044(7) 0.048(5) -0.006(4) -0.003(5) 0.007(5)
C11 0.0258(14) 0.0231(14) 0.0334(16) 0.003(5) -0.003(5) -0.0019(11)
C12 0.0334(16) 0.0191(14) 0.053(2) 0.001(6) -0.007(6) 0.0005(12)
C13 0.0239(15) 0.0277(17) 0.090(3) 0.001(7) -0.012(6) 0.0056(13)
C14 0.0227(14) 0.0280(16) 0.077(2) 0.004(7) -0.002(6) -0.0072(12)
C15 0.0248(15) 0.0221(15) 0.060(2) 0.001(6) -0.011(6) -0.0025(12)
C16 0.0222(14) 0.0244(14) 0.0457(19) 0.002(5) -0.007(5) -0.0009(11)
C17 0.0300(15) 0.0260(16) 0.0291(15) 0.005(5) 0.003(5) -0.0040(11)
N1 0.033(4) 0.026(5) 0.037(4) -0.007(4) -0.004(3) 0.001(3)
N2 0.048(5) 0.027(4) 0.031(3) -0.003(3) 0.001(3) 0.004(4)
N3 0.034(4) 0.025(4) 0.051(4) -0.013(3) 0.002(3) 0.002(4)
N4 0.025(4) 0.022(4) 0.039(4) -0.003(3) -0.002(3) 0.001(3)
O1 0.0241(10) 0.0289(11) 0.0517(14) 0.003(4) 0.006(4) -0.0058(8)
O2 0.0360(12) 0.0219(11) 0.0569(15) 0.001(5) -0.001(4) -0.0071(8)
O3 0.0338(12) 0.0207(11) 0.096(2) 0.001(5) -0.006(5) 0.0022(9)
O4 0.020(5) 0.016(6) 0.087(9) 0.008(7) -0.012(7) -0.013(4)
O4' 0.043(7) 0.032(7) 0.066(7) 0.011(7) -0.019(8) -0.004(5)
O5 0.096(5) 0.046(4) 0.062(4) -0.028(3) 0.027(4) 0.007(4)
O5' 0.084(4) 0.050(4) 0.070(4) 0.013(3) -0.003(4) -0.015(4)
O6 0.050(4) 0.045(4) 0.082(5) 0.009(4) -0.020(4) 0.012(3)
O6' 0.029(2) 0.029(3) 0.060(5) 0.000(4) 0.005(4) 0.0033(19)
O1W 0.147(6) 0.184(6) 0.158(6) -0.002(5) -0.002(5) 0.002(5)
S1 0.0271(4) 0.0182(4) 0.1507(11) 0.001(2) 0.000(2) -0.0032(3)

loop_
_atom_type_symbol
_atom_type_description
_atom_type_scat_dispersion_real
_atom_type_scat_dispersion_imag
_atom_type_scat_source
C C 0.0033 0.0016 'International Tables Vol C Tables 4.2.6.8 and 6.1.1.4'
H H 0.0000 0.0000 'International Tables Vol C Tables 4.2.6.8 and 6.1.1.4'
N N 0.0061 0.0033 'International Tables Vol C Tables 4.2.6.8 and 6.1.1.4'
O O 0.0106 0.0060 'International Tables Vol C Tables 4.2.6.8 and 6.1.1.4'
Zn Zn 0.2839 1.4301 'International Tables Vol C Tables 4.2.6.8 and 6.1.1.4'
S S 0.1246 0.1234 'International Tables Vol C Tables 4.2.6.8 and 6.1.1.4'

loop_
_geom_angle_atom_site_label_1
_geom_angle_atom_site_label_2
_geom_angle_atom_site_label_3
_geom_angle
_geom_angle_site_symmetry_1
_geom_angle_site_symmetry_3
O4 Zn1 N4 119.9(5) 4_465 2_645
O4 Zn1 N1 97.8(5) 4_465 .
N4 Zn1 N1 113.31(10) 2_645 .
O4 Zn1 O4' 27.30(19) 4_465 4_465
N4 Zn1 O4' 96.4(5) 2_645 4_465
N1 Zn1 O4' 122.5(4) . 4_465
O4 Zn1 O1 95.9(3) 4_465 .
N4 Zn1 O1 114.4(3) 2_645 .
N1 Zn1 O1 113.6(3) . .
O4' Zn1 O1 94.6(4) 4_465 .
N1 C1 N2 110.5(7) . .
N1 C1 H1 124.8 . .
N2 C1 H1 124.8 . .
N2 C2 C3 108.3(8) . .
N2 C2 H2 125.9 . .
C3 C2 H2 125.8 . .
N1 C3 C2 107.2(8) . .
N1 C3 H3 126.4 . .
C2 C3 H3 126.4 . .
N2 C4 C5 113.9(8) . .
N2 C4 H4A 108.8 . .
C5 C4 H4A 108.8 . .
N2 C4 H4B 108.8 . .
C5 C4 H4B 108.8 . .
H4A C4 H4B 107.7 . .
C4 C5 C6 112.7(6) . .
C4 C5 H5A 109.1 . .
C6 C5 H5A 109.1 . .
C4 C5 H5B 109.1 . .
C6 C5 H5B 109.1 . .
H5A C5 H5B 107.8 . .
C7 C6 C5 112.0(5) . .
C7 C6 H6A 109.2 . .
C5 C6 H6A 109.2 . .
C7 C6 H6B 109.2 . .
C5 C6 H6B 109.2 . .
H6A C6 H6B 107.9 . .
N3 C7 C6 110.5(8) . .
N3 C7 H7A 109.5 . .
C6 C7 H7A 109.5 . .
N3 C7 H7B 109.5 . .
C6 C7 H7B 109.5 . .
H7A C7 H7B 108.1 . .
N3 C8 N4 111.7(8) . .
N3 C8 H8 124.2 . .
N4 C8 H8 124.2 . .
C10 C9 N4 110.9(9) . .
C10 C9 H9 124.6 . .
N4 C9 H9 124.6 . .
C9 C10 N3 104.5(8) . .
C9 C10 H10 127.7 . .
N3 C10 H10 127.7 . .
C16 C11 C12 118.8(2) . .
C16 C11 C17 121.2(2) . .
C12 C11 C17 120.0(2) . .
O3 C12 C13 117.8(3) . .
O3 C12 C11 122.1(3) . .
C13 C12 C11 120.0(3) . .
C14 C13 C12 120.6(3) . .
C14 C13 H13 119.7 . .
C12 C13 H13 119.7 . .
C13 C14 C15 119.9(3) . .
C13 C14 H14 120.0 . .
C15 C14 H14 120.0 . .
C16 C15 C14 120.2(3) . .
C16 C15 S1 119.2(2) . .
C14 C15 S1 120.5(2) . .
C15 C16 C11 120.4(3) . .
C15 C16 H16 119.8 . .
C11 C16 H16 119.8 . .
O2 C17 O1 120.5(2) . .
O2 C17 C11 118.9(2) . .
O1 C17 C11 120.6(2) . .
C1 N1 C3 108.2(7) . .
C1 N1 Zn1 123.6(5) . .
C3 N1 Zn1 126.9(6) . .
C2 N2 C1 105.5(8) . .
C2 N2 C4 129.0(8) . .
C1 N2 C4 124.9(8) . .
C8 N3 C10 109.2(8) . .
C8 N3 C7 126.0(8) . .
C10 N3 C7 124.6(8) . .
C8 N4 C9 103.4(7) . .
C8 N4 Zn1 126.5(6) . 2_644
C9 N4 Zn1 129.6(6) . 2_644
C17 O1 Zn1 101.63(16) . .
C12 O3 H3A 109.5 . .
O4' O4 S1 71.8(15) . .
O4' O4 O5' 145.1(18) . .
S1 O4 O5' 73.3(7) . .
O4' O4 Zn1 78.1(14) . 4_565
S1 O4 Zn1 148.2(11) . 4_565
O5' O4 Zn1 135.8(9) . 4_565
O4 O4' S1 68.1(13) . .
O4 O4' O5 121.3(17) . .
S1 O4' O5 57.4(6) . .
O4 O4' Zn1 74.6(14) . 4_565
S1 O4' Zn1 141.3(10) . 4_565
O5 O4' Zn1 146.0(9) . 4_565
O6' O5 S1 49.9(4) . .
O6' O5 O4' 93.7(7) . .
S1 O5 O4' 47.9(5) . .
O4 O5' O6 89.5(7) . .
O4 O5' S1 47.5(5) . .
O6 O5' S1 47.4(4) . .
O6' O6 S1 64.5(8) . .
O6' O6 O5' 131.6(11) . .
S1 O6 O5' 68.3(5) . .
O6 O6' S1 72.3(10) . .
O6 O6' O5 136.0(11) . .
S1 O6' O5 65.6(5) . .
O6' S1 O4 139.2(6) . .
O6' S1 O4' 130.3(8) . .
O4 S1 O4' 40.1(3) . .
O6' S1 O6 43.2(6) . .
O4 S1 O6 114.7(8) . .
O4' S1 O6 143.2(7) . .
O6' S1 O5 64.5(6) . .
O4 S1 O5 111.7(8) . .
O4' S1 O5 74.6(8) . .
O6 S1 O5 106.6(7) . .
O6' S1 O5' 106.8(6) . .
O4 S1 O5' 59.3(7) . .
O4' S1 O5' 99.4(7) . .
O6 S1 O5' 64.3(5) . .
O5 S1 O5' 156.3(4) . .
O6' S1 C15 111.2(4) . .
O4 S1 C15 108.7(5) . .
O4' S1 C15 106.3(6) . .
O6 S1 C15 108.3(5) . .
O5 S1 C15 106.4(5) . .
O5' S1 C15 97.3(5) . .

loop_
_geom_bond_atom_site_label_1
_geom_bond_atom_site_label_2
_geom_bond_distance
_geom_bond_site_symmetry_2
Zn1 O4 1.978(11) 4_465
Zn1 N4 1.986(7) 2_645
Zn1 N1 2.006(7) .
Zn1 O4' 2.008(14) 4_465
Zn1 O1 2.0442(19) .
C1 N1 1.298(11) .
C1 N2 1.376(10) .
C1 H1 0.9300 .
C2 N2 1.353(14) .
C2 C3 1.368(14) .
C2 H2 0.9300 .
C3 N1 1.360(11) .
C3 H3 0.9300 .
C4 N2 1.474(12) .
C4 C5 1.505(14) .
C4 H4A 0.9700 .
C4 H4B 0.9700 .
C5 C6 1.519(5) .
C5 H5A 0.9700 .
C5 H5B 0.9700 .
C6 C7 1.493(13) .
C6 H6A 0.9700 .
C6 H6B 0.9700 .
C7 N3 1.465(12) .
C7 H7A 0.9700 .
C7 H7B 0.9700 .
C8 N3 1.282(11) .
C8 N4 1.350(11) .
C8 H8 0.9300 .
C9 C10 1.333(14) .
C9 N4 1.389(10) .
C9 H9 0.9300 .
C10 N3 1.390(14) .
C10 H10 0.9300 .
C11 C16 1.393(4) .
C11 C12 1.408(4) .
C11 C17 1.474(4) .
C12 O3 1.341(3) .
C12 C13 1.388(4) .
C13 C14 1.373(4) .
C13 H13 0.9300 .
C14 C15 1.389(4) .
C14 H14 0.9300 .
C15 C16 1.387(4) .
C15 S1 1.763(3) .
C16 H16 0.9300 .
C17 O2 1.256(3) .
C17 O1 1.275(3) .
N4 Zn1 1.986(7) 2_644
O3 H3A 0.8200 .
O4 O4' 0.941(7) .
O4 S1 1.355(12) .
O4 O5' 1.581(16) .
O4 Zn1 1.978(11) 4_565
O4' S1 1.388(13) .
O4' O5 1.802(17) .
O4' Zn1 2.008(14) 4_565
O5 O6' 1.561(14) .
O5 S1 1.576(9) .
O5' O6 1.709(13) .
O5' S1 1.762(10) .
O6 O6' 1.003(13) .
O6 S1 1.397(9) .
O6' S1 1.323(8) .

loop_
_geom_torsion_atom_site_label_1
_geom_torsion_atom_site_label_2
_geom_torsion_atom_site_label_3
_geom_torsion_atom_site_label_4
_geom_torsion
_geom_torsion_site_symmetry_1
_geom_torsion_site_symmetry_4
N2 C2 C3 N1 -3.2(12) . .
N2 C4 C5 C6 176.6(6) . .
C4 C5 C6 C7 -177.7(12) . .
C5 C6 C7 N3 -179.5(6) . .
N4 C9 C10 N3 -2.2(12) . .
C16 C11 C12 O3 177.9(10) . .
C17 C11 C12 O3 -2.8(17) . .
C16 C11 C12 C13 1.8(17) . .
C17 C11 C12 C13 -178.9(12) . .
O3 C12 C13 C14 179.9(12) . .
C11 C12 C13 C14 -3.9(19) . .
C12 C13 C14 C15 3(2) . .
C13 C14 C15 C16 0.7(19) . .
C13 C14 C15 S1 178.9(10) . .
C14 C15 C16 C11 -2.7(17) . .
S1 C15 C16 C11 179.1(8) . .
C12 C11 C16 C15 1.4(15) . .
C17 C11 C16 C15 -177.8(11) . .
C16 C11 C17 O2 -178.7(10) . .
C12 C11 C17 O2 2.1(15) . .
C16 C11 C17 O1 0.6(16) . .
C12 C11 C17 O1 -178.7(11) . .
N2 C1 N1 C3 3.4(10) . .
N2 C1 N1 Zn1 171.4(5) . .
C2 C3 N1 C1 -0.1(11) . .
C2 C3 N1 Zn1 -167.6(7) . .
O4 Zn1 N1 C1 -179.7(8) 4_465 .
N4 Zn1 N1 C1 -52.4(7) 2_645 .
O4' Zn1 N1 C1 -167.1(8) 4_465 .
O1 Zn1 N1 C1 80.3(7) . .
O4 Zn1 N1 C3 -14.0(9) 4_465 .
N4 Zn1 N1 C3 113.3(8) 2_645 .
O4' Zn1 N1 C3 -1.4(10) 4_465 .
O1 Zn1 N1 C3 -114.0(7) . .
C3 C2 N2 C1 5.0(11) . .
C3 C2 N2 C4 176.1(9) . .
N1 C1 N2 C2 -5.3(10) . .
N1 C1 N2 C4 -176.8(8) . .
C5 C4 N2 C2 -68.9(12) . .
C5 C4 N2 C1 100.5(11) . .
N4 C8 N3 C10 -5.8(11) . .
N4 C8 N3 C7 179.0(8) . .
C9 C10 N3 C8 4.8(11) . .
C9 C10 N3 C7 -179.8(8) . .
C6 C7 N3 C8 -109.1(11) . .
C6 C7 N3 C10 76.3(12) . .
N3 C8 N4 C9 4.2(10) . .
N3 C8 N4 Zn1 -168.4(6) . 2_644
C10 C9 N4 C8 -1.0(11) . .
C10 C9 N4 Zn1 171.3(7) . 2_644
O2 C17 O1 Zn1 -0.3(13) . .
C11 C17 O1 Zn1 -179.6(8) . .
O4 Zn1 O1 C17 -167.9(8) 4_465 .
N4 Zn1 O1 C17 65.5(7) 2_645 .
N1 Zn1 O1 C17 -66.7(7) . .
O4' Zn1 O1 C17 164.7(8) 4_465 .
O5' O4 O4' S1 1(3) . .
Zn1 O4 O4' S1 169.5(2) 4_565 .
S1 O4 O4' O5 -22.5(15) . .
O5' O4 O4' O5 -21(4) . .
Zn1 O4 O4' O5 147.0(15) 4_565 .
S1 O4 O4' Zn1 -169.5(2) . 4_565
O5' O4 O4' Zn1 -168(3) . 4_565
O4 O4' O5 O6' 3(2) . .
S1 O4' O5 O6' -21.8(5) . .
Zn1 O4' O5 O6' 113.4(14) 4_565 .
O4 O4' O5 S1 24.9(17) . .
Zn1 O4' O5 S1 135.2(16) 4_565 .
O4' O4 O5' O6 23(3) . .
S1 O4 O5' O6 24.5(5) . .
Zn1 O4 O5' O6 -140.0(10) 4_565 .
O4' O4 O5' S1 -1(3) . .
Zn1 O4 O5' S1 -164.6(13) 4_565 .
O4 O5' O6 O6' -11.2(17) . .
S1 O5' O6 O6' 13.4(13) . .
O4 O5' O6 S1 -24.5(6) . .
O5' O6 O6' S1 -13.8(13) . .
S1 O6 O6' O5 17.5(14) . .
O5' O6 O6' O5 4(3) . .
S1 O5 O6' O6 -18.3(15) . .
O4' O5 O6' O6 2.8(18) . .
O4' O5 O6' S1 21.1(5) . .
O6 O6' S1 O4 72.5(16) . .
O5 O6' S1 O4 -94.2(13) . .
O6 O6' S1 O4' 129.0(12) . .
O5 O6' S1 O4' -37.7(11) . .
O5 O6' S1 O6 -166.8(11) . .
O6 O6' S1 O5 166.8(11) . .
O6 O6' S1 O5' 10.4(10) . .
O5 O6' S1 O5' -156.4(4) . .
O6 O6' S1 C15 -94.6(10) . .
O5 O6' S1 C15 98.6(7) . .
O4' O4 S1 O6' 99.3(18) . .
O5' O4 S1 O6' -79.9(13) . .
Zn1 O4 S1 O6' 80(2) 4_565 .
O5' O4 S1 O4' -179.2(17) . .
Zn1 O4 S1 O4' -19.8(7) 4_565 .
O4' O4 S1 O6 145.2(13) . .
O5' O4 S1 O6 -34.0(8) . .
Zn1 O4 S1 O6 125.4(14) 4_565 .
O4' O4 S1 O5 23.7(16) . .
O5' O4 S1 O5 -155.5(6) . .
Zn1 O4 S1 O5 3.9(17) 4_565 .
O4' O4 S1 O5' 179.2(17) . .
Zn1 O4 S1 O5' 159.4(17) 4_565 .
O4' O4 S1 C15 -93.4(15) . .
O5' O4 S1 C15 87.4(7) . .
Zn1 O4 S1 C15 -113.1(14) 4_565 .
O4 O4' S1 O6' -122.3(14) . .
O5 O4' S1 O6' 34.9(10) . .
Zn1 O4' S1 O6' -106.0(15) 4_565 .
O5 O4' S1 O4 157.2(15) . .
Zn1 O4' S1 O4 16.3(6) 4_565 .
O4 O4' S1 O6 -60(2) . .
O5 O4' S1 O6 97.4(12) . .
Zn1 O4' S1 O6 -44(2) 4_565 .
O4 O4' S1 O5 -157.2(15) . .
Zn1 O4' S1 O5 -140.9(15) 4_565 .
O4 O4' S1 O5' -0.7(15) . .
O5 O4' S1 O5' 156.5(5) . .
Zn1 O4' S1 O5' 15.6(15) 4_565 .
O4 O4' S1 C15 99.8(14) . .
O5 O4' S1 C15 -102.9(6) . .
Zn1 O4' S1 C15 116.2(13) 4_565 .
O5' O6 S1 O6' 168.9(11) . .
O6' O6 S1 O4 -136.7(10) . .
O5' O6 S1 O4 32.3(8) . .
O6' O6 S1 O4' -98.9(15) . .
O5' O6 S1 O4' 70.1(13) . .
O6' O6 S1 O5 -12.5(10) . .
O5' O6 S1 O5 156.5(4) . .
O6' O6 S1 O5' -168.9(11) . .
O6' O6 S1 C15 101.7(9) . .
O5' O6 S1 C15 -89.4(6) . .
O4' O5 S1 O6' -151.0(7) . .
O6' O5 S1 O4 135.5(7) . .
O4' O5 S1 O4 -15.6(10) . .
O6' O5 S1 O4' 151.0(7) . .
O6' O5 S1 O6 9.4(8) . .
O4' O5 S1 O6 -141.6(8) . .
O6' O5 S1 O5' 73.0(14) . .
O4' O5 S1 O5' -78.1(15) . .
O6' O5 S1 C15 -106.1(4) . .
O4' O5 S1 C15 102.9(6) . .
O4 O5' S1 O6' 137.8(7) . .
O6 O5' S1 O6' -7.9(8) . .
O6 O5' S1 O4 -145.7(8) . .
O4 O5' S1 O4' 0.5(11) . .
O6 O5' S1 O4' -145.1(8) . .
O4 O5' S1 O6 145.7(8) . .
O4 O5' S1 O5 73.5(16) . .
O6 O5' S1 O5 -72.2(14) . .
O4 O5' S1 C15 -107.5(6) . .
O6 O5' S1 C15 106.9(5) . .
C16 C15 S1 O6' 8.7(13) . .
C14 C15 S1 O6' -169.5(11) . .
C16 C15 S1 O4 -162.4(11) . .
C14 C15 S1 O4 19.3(14) . .
C16 C15 S1 O4' 155.5(10) . .
C14 C15 S1 O4' -22.7(14) . .
C16 C15 S1 O6 -37.2(11) . .
C14 C15 S1 O6 144.6(11) . .
C16 C15 S1 O5 77.1(10) . .
C14 C15 S1 O5 -101.1(11) . .
C16 C15 S1 O5' -102.5(10) . .
C14 C15 S1 O5' 79.3(11) . .
